data_4073303
loop_
_publ_author_name
'Ly, Hanh V.'
'Forster, Taryn D.'
'Parvez, Masood'
'McDonald, Robert'
'Roesler, Roland'

_publ_section_title
;
 Zinc, Cadmium, and Mercury Metallocenes Incorporating
 1,2-Diaza-3,5-diborolyl Ligands
;
_journal_issue 14
_journal_name_full Organometallics
_journal_page_first 3516
_journal_paper_doi 10.1021/om070230n
_journal_volume 26
_journal_year 2007
_chemical_formula_sum 'C40 H54 B4 Cd N4'
_chemical_formula_weight 746.51
_chemical_name_systematic
;
 ?
;
_space_group_IT_number 2
_symmetry_space_group_name_Hall '-P 1'
_symmetry_space_group_name_H-M 'P -1'
_atom_sites_solution_hydrogens geom
_atom_sites_solution_primary direct
_atom_sites_solution_secondary difmap
_audit_creation_method SHELXL-97
_cell_angle_alpha 76.011(16)
_cell_angle_beta 80.947(16)
_cell_angle_gamma 66.866(16)
_cell_formula_units_Z 2
_cell_length_a 10.940(3)
_cell_length_b 12.001(4)
_cell_length_c 16.987(5)
_cell_measurement_temperature 173(2)
_cell_volume 1985.2(11)
_computing_structure_refinement 'SHELXL-97 (Sheldrick, 1997)'
_computing_structure_solution 'SHELXS-97 (Sheldrick, 1990)'
_diffrn_ambient_temperature 173(2)
_diffrn_measured_fraction_theta_full 0.990
_diffrn_measured_fraction_theta_max 0.990
_diffrn_radiation_monochromator graphite
_diffrn_radiation_source 'fine-focus sealed tube'
_diffrn_radiation_type MoK\a
_diffrn_radiation_wavelength 0.71073
_diffrn_reflns_av_R_equivalents 0.0385
_diffrn_reflns_av_sigmaI/netI 0.0605
_diffrn_reflns_limit_h_max 13
_diffrn_reflns_limit_h_min -14
_diffrn_reflns_limit_k_max 15
_diffrn_reflns_limit_k_min -15
_diffrn_reflns_limit_l_max 22
_diffrn_reflns_limit_l_min -22
_diffrn_reflns_number 16621
_diffrn_reflns_theta_full 27.52
_diffrn_reflns_theta_max 27.52
_diffrn_reflns_theta_min 3.24
_exptl_absorpt_coefficient_mu 0.582
_exptl_absorpt_correction_T_max 0.9549
_exptl_absorpt_correction_T_min 0.9334
_exptl_absorpt_correction_type none
_exptl_crystal_density_diffrn 1.249
_exptl_crystal_density_method 'not measured'
_exptl_crystal_F_000 780
_exptl_crystal_size_max 0.12
_exptl_crystal_size_mid 0.10
_exptl_crystal_size_min 0.08
_refine_diff_density_max 1.431
_refine_diff_density_min -0.921
_refine_diff_density_rms 0.121
_refine_ls_extinction_method none
_refine_ls_goodness_of_fit_ref 1.118
_refine_ls_hydrogen_treatment mixed
_refine_ls_matrix_type full
_refine_ls_number_parameters 442
_refine_ls_number_reflns 9039
_refine_ls_number_restraints 0
_refine_ls_restrained_S_all 1.118
_refine_ls_R_factor_all 0.0812
_refine_ls_R_factor_gt 0.0605
_refine_ls_shift/su_max 0.005
_refine_ls_shift/su_mean 0.000
_refine_ls_structure_factor_coef Fsqd
_refine_ls_weighting_details 'calc w=1/[\s^2^(Fo^2^)+(0.0848P)^2^+5.6134P] where P=(Fo^2^+2Fc^2^)/3'
_refine_ls_weighting_scheme calc
_refine_ls_wR_factor_gt 0.1771
_refine_ls_wR_factor_ref 0.1894
_reflns_number_gt 7197
_reflns_number_total 9039
_reflns_threshold_expression >2sigma(I)
_cod_data_source_file om070230n-file004.cif
_cod_data_source_block 3b
_cod_original_cell_volume 1985.2(10)
_cod_database_code 4073303

loop_
_symmetry_equiv_pos_as_xyz
'x, y, z'
'-x, -y, -z'

loop_
_atom_site_label
_atom_site_type_symbol
_atom_site_fract_x
_atom_site_fract_y
_atom_site_fract_z
_atom_site_U_iso_or_equiv
_atom_site_adp_type
_atom_site_occupancy
_atom_site_symmetry_multiplicity
_atom_site_calc_flag
_atom_site_refinement_flags
Cd1 Cd 0.47586(3) 0.56289(3) 0.24607(2) 0.03037(13) Uani 1 1 d .
N1 N 0.1665(4) 0.6436(4) 0.3092(2) 0.0329(9) Uani 1 1 d .
N2 N 0.1640(4) 0.7402(4) 0.2383(3) 0.0355(10) Uani 1 1 d .
N3 N 0.8022(4) 0.4880(4) 0.1951(2) 0.0312(9) Uani 1 1 d .
N4 N 0.7449(4) 0.6203(4) 0.1675(2) 0.0312(9) Uani 1 1 d .
C1 C 0.3077(5) 0.5443(5) 0.2017(3) 0.0317(10) Uani 1 1 d .
C2 C 0.3573(6) 0.4445(6) 0.1513(3) 0.0403(12) Uani 1 1 d .
H2A H 0.2831 0.4369 0.1325 0.048 Uiso 1 1 d R
H2B H 0.4081 0.3671 0.1840 0.048 Uiso 1 1 d R
H2C H 0.4128 0.4663 0.1054 0.048 Uiso 1 1 d R
C3 C 0.2638(5) 0.3969(5) 0.3496(3) 0.0337(11) Uani 1 1 d .
C4 C 0.3535(6) 0.3504(6) 0.4103(3) 0.0453(13) Uani 1 1 d .
H4 H 0.4009 0.3988 0.4182 0.054 Uiso 1 1 d R
C5 C 0.3796(7) 0.2341(6) 0.4596(4) 0.0525(15) Uani 1 1 d .
H5 H 0.4423 0.2059 0.5005 0.063 Uiso 1 1 d R
C6 C 0.3155(7) 0.1607(6) 0.4495(4) 0.0569(17) Uani 1 1 d .
H6 H 0.3327 0.0805 0.4837 0.068 Uiso 1 1 d R
C7 C 0.2258(7) 0.2035(6) 0.3904(5) 0.0587(18) Uani 1 1 d .
H7 H 0.1798 0.1532 0.3835 0.070 Uiso 1 1 d R
C8 C 0.2009(6) 0.3202(6) 0.3403(4) 0.0442(13) Uani 1 1 d .
H8 H 0.1399 0.3474 0.2986 0.053 Uiso 1 1 d R
C9 C 0.2631(5) 0.7667(5) 0.0856(3) 0.0375(12) Uani 1 1 d .
C10 C 0.3815(5) 0.7272(5) 0.0370(3) 0.0340(11) Uani 1 1 d .
H10 H 0.4501 0.6494 0.0565 0.041 Uiso 1 1 d R
C11 C 0.4022(6) 0.7968(6) -0.0387(3) 0.0410(12) Uani 1 1 d .
H11 H 0.4839 0.7669 -0.0712 0.049 Uiso 1 1 d R
C12 C 0.3070(7) 0.9081(7) -0.0678(4) 0.0612(19) Uani 1 1 d .
H12 H 0.3201 0.9546 -0.1208 0.073 Uiso 1 1 d R
C13 C 0.1884(7) 0.9520(8) -0.0213(5) 0.082(3) Uani 1 1 d .
H13 H 0.1263 1.0338 -0.0405 0.099 Uiso 1 1 d R
C14 C 0.1680(6) 0.8805(7) 0.0537(4) 0.066(2) Uani 1 1 d .
H14 H 0.0833 0.9097 0.0835 0.079 Uiso 1 1 d R
C15 C 0.0543(5) 0.6757(5) 0.3721(3) 0.0392(12) Uani 1 1 d .
H15 H 0.0289 0.7621 0.3713 0.047 Uiso 1 1 d R
C16 C 0.0971(6) 0.6021(7) 0.4560(3) 0.0520(15) Uani 1 1 d .
H16A H 0.0233 0.6254 0.4954 0.062 Uiso 1 1 d R
H16B H 0.1696 0.6186 0.4693 0.062 Uiso 1 1 d R
H16C H 0.1251 0.5155 0.4563 0.062 Uiso 1 1 d R
C17 C -0.0659(6) 0.6588(8) 0.3510(4) 0.0594(18) Uani 1 1 d .
H17A H -0.1372 0.6817 0.3920 0.071 Uiso 1 1 d R
H17B H -0.0425 0.5736 0.3489 0.071 Uiso 1 1 d R
H17C H -0.0941 0.7097 0.2992 0.071 Uiso 1 1 d R
C18 C 0.1374(7) 0.8659(6) 0.2497(4) 0.0590(18) Uani 1 1 d .
H18 H 0.1690 0.9032 0.1982 0.071 Uiso 1 1 d R
C19 C 0.2121(10) 0.8667(8) 0.3175(5) 0.080(3) Uani 1 1 d .
H19A H 0.1923 0.9502 0.3225 0.096 Uiso 1 1 d R
H19B H 0.3059 0.8280 0.3043 0.096 Uiso 1 1 d R
H19C H 0.1873 0.8216 0.3681 0.096 Uiso 1 1 d R
C20 C -0.0111(9) 0.9475(7) 0.2522(5) 0.097(4) Uani 1 1 d .
H20A H -0.0231 1.0284 0.2590 0.117 Uiso 1 1 d R
H20B H -0.0582 0.9109 0.2966 0.117 Uiso 1 1 d R
H20C H -0.0452 0.9540 0.2019 0.117 Uiso 1 1 d R
C21 C 0.6409(5) 0.5729(5) 0.3002(3) 0.0289(10) Uani 1 1 d .
C22 C 0.5918(6) 0.5856(6) 0.3886(3) 0.0404(12) Uani 1 1 d .
H22A H 0.6597 0.5910 0.4154 0.048 Uiso 1 1 d R
H22B H 0.5719 0.5142 0.4162 0.048 Uiso 1 1 d R
H22C H 0.5129 0.6586 0.3895 0.048 Uiso 1 1 d R
C23 C 0.7720(5) 0.3197(5) 0.3263(3) 0.0341(11) Uani 1 1 d .
C24 C 0.8696(6) 0.2713(6) 0.3810(3) 0.0442(13) Uani 1 1 d .
H24 H 0.9237 0.3169 0.3832 0.053 Uiso 1 1 d R
C25 C 0.8931(7) 0.1587(6) 0.4344(4) 0.0565(17) Uani 1 1 d .
H25 H 0.9619 0.1286 0.4716 0.068 Uiso 1 1 d R
C26 C 0.8161(7) 0.0916(6) 0.4340(4) 0.0586(18) Uani 1 1 d .
H26 H 0.8307 0.0136 0.4707 0.070 Uiso 1 1 d R
C27 C 0.7181(6) 0.1364(6) 0.3800(5) 0.0587(18) Uani 1 1 d .
H27 H 0.6649 0.0896 0.3785 0.070 Uiso 1 1 d R
C28 C 0.6961(6) 0.2488(6) 0.3270(4) 0.0507(15) Uani 1 1 d .
H28 H 0.6259 0.2795 0.2907 0.061 Uiso 1 1 d R
C29 C 0.5762(5) 0.8200(5) 0.2194(3) 0.0334(11) Uani 1 1 d .
C30 C 0.4941(6) 0.8863(5) 0.1555(3) 0.0409(12) Uani 1 1 d .
H30 H 0.4936 0.8470 0.1127 0.049 Uiso 1 1 d R
C31 C 0.4106(6) 1.0100(6) 0.1503(4) 0.0522(15) Uani 1 1 d .
H31 H 0.3543 1.0517 0.1059 0.063 Uiso 1 1 d R
C32 C 0.4093(7) 1.0712(6) 0.2095(5) 0.0553(17) Uani 1 1 d .
H32 H 0.3513 1.1560 0.2072 0.066 Uiso 1 1 d R
C33 C 0.4905(7) 1.0106(7) 0.2729(5) 0.0566(17) Uani 1 1 d .
H33 H 0.4919 1.0536 0.3134 0.068 Uiso 1 1 d R
C34 C 0.5719(6) 0.8857(6) 0.2787(4) 0.0442(13) Uani 1 1 d .
H34 H 0.6265 0.8445 0.3240 0.053 Uiso 1 1 d R
C35 C 0.8558(6) 0.4127(5) 0.1314(3) 0.0392(12) Uani 1 1 d .
H35 H 0.9011 0.4546 0.0893 0.047 Uiso 1 1 d R
C36 C 0.7438(7) 0.3980(9) 0.0971(5) 0.069(2) Uani 1 1 d .
H36A H 0.7794 0.3493 0.0558 0.083 Uiso 1 1 d R
H36B H 0.6840 0.4789 0.0739 0.083 Uiso 1 1 d R
H36C H 0.6964 0.3588 0.1397 0.083 Uiso 1 1 d R
C37 C 0.9616(7) 0.2904(6) 0.1631(4) 0.0627(19) Uani 1 1 d .
H37A H 0.9958 0.2427 0.1211 0.075 Uiso 1 1 d R
H37B H 0.9233 0.2462 0.2082 0.075 Uiso 1 1 d R
H37C H 1.0328 0.3041 0.1807 0.075 Uiso 1 1 d R
C38 C 0.8137(5) 0.6839(5) 0.1019(3) 0.0393(12) Uani 1 1 d .
H38 H 0.7810 0.7661 0.1125 0.047 Uiso 1 1 d R
C39 C 0.7806(7) 0.6913(7) 0.0159(4) 0.0577(17) Uani 1 1 d .
H39A H 0.8286 0.7340 -0.0235 0.069 Uiso 1 1 d R
H39B H 0.6866 0.7344 0.0105 0.069 Uiso 1 1 d R
H39C H 0.8062 0.6088 0.0070 0.069 Uiso 1 1 d R
C40 C 0.9637(6) 0.6394(6) 0.1112(4) 0.0501(15) Uani 1 1 d .
H40A H 1.0044 0.6833 0.0674 0.060 Uiso 1 1 d R
H40B H 1.0030 0.5526 0.1106 0.060 Uiso 1 1 d R
H40C H 0.9774 0.6529 0.1621 0.060 Uiso 1 1 d R
B1 B 0.2436(6) 0.5255(6) 0.2899(3) 0.0309(11) Uani 1 1 d .
B2 B 0.2448(5) 0.6847(6) 0.1719(3) 0.0328(12) Uani 1 1 d .
B3 B 0.7429(6) 0.4539(6) 0.2740(3) 0.0318(12) Uani 1 1 d .
B4 B 0.6540(5) 0.6766(5) 0.2295(3) 0.0289(11) Uani 1 1 d .

loop_
_atom_site_aniso_label
_atom_site_aniso_U_11
_atom_site_aniso_U_22
_atom_site_aniso_U_33
_atom_site_aniso_U_23
_atom_site_aniso_U_13
_atom_site_aniso_U_12
Cd1 0.0278(2) 0.0333(2) 0.0310(2) -0.00607(14) -0.00064(13) -0.01307(15)
N1 0.032(2) 0.034(2) 0.031(2) -0.0057(17) 0.0074(17) -0.0155(19)
N2 0.033(2) 0.029(2) 0.037(2) -0.0027(17) 0.0062(18) -0.0084(18)
N3 0.030(2) 0.030(2) 0.032(2) -0.0044(17) -0.0002(17) -0.0120(18)
N4 0.029(2) 0.030(2) 0.032(2) -0.0010(17) -0.0002(17) -0.0129(18)
C1 0.028(2) 0.039(3) 0.033(2) -0.011(2) 0.002(2) -0.017(2)
C2 0.046(3) 0.048(3) 0.037(3) -0.015(2) 0.005(2) -0.027(3)
C3 0.036(3) 0.031(3) 0.035(3) -0.008(2) 0.010(2) -0.018(2)
C4 0.049(3) 0.045(3) 0.043(3) -0.004(2) 0.002(3) -0.023(3)
C5 0.056(4) 0.045(4) 0.045(3) 0.002(3) 0.000(3) -0.014(3)
C6 0.061(4) 0.034(3) 0.063(4) -0.003(3) 0.015(3) -0.015(3)
C7 0.065(4) 0.043(4) 0.077(5) -0.018(3) 0.020(4) -0.035(3)
C8 0.043(3) 0.042(3) 0.053(3) -0.015(3) 0.007(3) -0.022(3)
C9 0.029(3) 0.050(3) 0.033(3) -0.002(2) -0.003(2) -0.017(2)
C10 0.033(3) 0.036(3) 0.035(3) -0.007(2) -0.001(2) -0.016(2)
C11 0.041(3) 0.050(3) 0.034(3) -0.006(2) 0.003(2) -0.022(3)
C12 0.051(4) 0.069(5) 0.046(4) 0.014(3) -0.002(3) -0.019(3)
C13 0.042(4) 0.086(6) 0.074(5) 0.030(4) -0.006(4) -0.003(4)
C14 0.032(3) 0.082(5) 0.055(4) 0.015(4) -0.001(3) -0.009(3)
C15 0.037(3) 0.038(3) 0.041(3) -0.012(2) 0.013(2) -0.015(2)
C16 0.049(3) 0.070(4) 0.036(3) -0.016(3) 0.012(3) -0.025(3)
C17 0.038(3) 0.090(5) 0.052(4) -0.023(4) 0.012(3) -0.026(3)
C18 0.072(4) 0.036(3) 0.060(4) -0.009(3) 0.025(3) -0.021(3)
C19 0.123(7) 0.070(5) 0.076(5) -0.039(4) 0.039(5) -0.070(5)
C20 0.094(6) 0.040(4) 0.093(6) 0.002(4) 0.041(5) 0.016(4)
C21 0.028(2) 0.034(3) 0.026(2) -0.0043(19) -0.0033(18) -0.013(2)
C22 0.047(3) 0.046(3) 0.029(3) -0.007(2) -0.002(2) -0.017(3)
C23 0.032(3) 0.031(3) 0.035(3) -0.004(2) 0.001(2) -0.011(2)
C24 0.048(3) 0.044(3) 0.042(3) 0.006(2) -0.014(3) -0.024(3)
C25 0.059(4) 0.048(4) 0.056(4) 0.011(3) -0.023(3) -0.018(3)
C26 0.052(4) 0.042(4) 0.066(4) 0.013(3) 0.001(3) -0.016(3)
C27 0.043(3) 0.040(3) 0.091(5) 0.003(3) -0.003(3) -0.022(3)
C28 0.043(3) 0.042(3) 0.068(4) 0.001(3) -0.011(3) -0.021(3)
C29 0.032(3) 0.030(3) 0.041(3) -0.007(2) 0.003(2) -0.017(2)
C30 0.045(3) 0.034(3) 0.045(3) 0.001(2) -0.008(2) -0.019(2)
C31 0.044(3) 0.037(3) 0.069(4) 0.004(3) -0.009(3) -0.016(3)
C32 0.045(3) 0.029(3) 0.087(5) -0.010(3) 0.011(3) -0.015(3)
C33 0.059(4) 0.050(4) 0.074(4) -0.032(3) 0.013(3) -0.029(3)
C34 0.047(3) 0.044(3) 0.051(3) -0.018(3) 0.001(3) -0.023(3)
C35 0.042(3) 0.040(3) 0.037(3) -0.013(2) 0.008(2) -0.017(2)
C36 0.060(4) 0.107(7) 0.064(4) -0.049(4) 0.013(4) -0.044(5)
C37 0.071(5) 0.040(4) 0.054(4) -0.011(3) 0.022(3) -0.004(3)
C38 0.037(3) 0.041(3) 0.037(3) -0.002(2) 0.007(2) -0.018(2)
C39 0.050(4) 0.067(4) 0.040(3) 0.006(3) 0.001(3) -0.017(3)
C40 0.039(3) 0.060(4) 0.056(4) -0.011(3) 0.007(3) -0.028(3)
B1 0.027(3) 0.037(3) 0.034(3) -0.008(2) -0.001(2) -0.017(2)
B2 0.023(3) 0.040(3) 0.034(3) -0.006(2) 0.000(2) -0.012(2)
B3 0.028(3) 0.039(3) 0.029(3) -0.005(2) -0.002(2) -0.014(2)
B4 0.029(3) 0.027(3) 0.035(3) -0.006(2) -0.005(2) -0.013(2)

loop_
_atom_type_symbol
_atom_type_description
_atom_type_scat_dispersion_real
_atom_type_scat_dispersion_imag
_atom_type_scat_source
C C 0.0033 0.0016 'International Tables Vol C Tables 4.2.6.8 and 6.1.1.4'
H H 0.0000 0.0000 'International Tables Vol C Tables 4.2.6.8 and 6.1.1.4'
B B 0.0013 0.0007 'International Tables Vol C Tables 4.2.6.8 and 6.1.1.4'
N N 0.0061 0.0033 'International Tables Vol C Tables 4.2.6.8 and 6.1.1.4'
Cd Cd -0.8075 1.2024 'International Tables Vol C Tables 4.2.6.8 and 6.1.1.4'

loop_
_geom_angle_atom_site_label_1
_geom_angle_atom_site_label_2
_geom_angle_atom_site_label_3
_geom_angle
C1 Cd1 C21 175.33(17)
C1 Cd1 B2 34.55(18)
C21 Cd1 B2 148.05(19)
C1 Cd1 B1 35.00(17)
C21 Cd1 B1 140.70(17)
B2 Cd1 B1 52.94(17)
C1 Cd1 B4 150.17(18)
C21 Cd1 B4 34.32(16)
B2 Cd1 B4 119.14(17)
B1 Cd1 B4 157.83(18)
C1 Cd1 B3 145.85(18)
C21 Cd1 B3 33.97(18)
B2 Cd1 B3 162.57(17)
B1 Cd1 B3 141.20(18)
B4 Cd1 B3 52.37(17)
B1 N1 N2 110.2(4)
B1 N1 C15 128.2(4)
N2 N1 C15 116.3(4)
B2 N2 N1 109.1(4)
B2 N2 C18 125.7(4)
N1 N2 C18 119.2(4)
B3 N3 N4 109.8(4)
B3 N3 C35 127.0(4)
N4 N3 C35 116.6(4)
B4 N4 N3 110.2(4)
B4 N4 C38 124.6(4)
N3 N4 C38 120.7(4)
C2 C1 B2 127.8(5)
C2 C1 B1 122.8(4)
B2 C1 B1 102.8(4)
C2 C1 Cd1 110.7(3)
B2 C1 Cd1 91.0(3)
B1 C1 Cd1 90.7(3)
C1 C2 H2A 110.0
C1 C2 H2B 109.4
H2A C2 H2B 109.5
C1 C2 H2C 109.1
H2A C2 H2C 109.5
H2B C2 H2C 109.5
C8 C3 C4 116.6(5)
C8 C3 B1 121.7(5)
C4 C3 B1 121.5(5)
C5 C4 C3 122.4(6)
C5 C4 H4 117.9
C3 C4 H4 119.7
C6 C5 C4 119.9(6)
C6 C5 H5 120.8
C4 C5 H5 119.4
C5 C6 C7 119.6(6)
C5 C6 H6 120.2
C7 C6 H6 120.1
C6 C7 C8 120.3(6)
C6 C7 H7 120.0
C8 C7 H7 119.7
C3 C8 C7 121.3(6)
C3 C8 H8 119.7
C7 C8 H8 119.0
C14 C9 C10 115.6(5)
C14 C9 B2 124.2(5)
C10 C9 B2 120.1(5)
C11 C10 C9 122.0(5)
C11 C10 H10 119.4
C9 C10 H10 118.6
C12 C11 C10 120.7(5)
C12 C11 H11 119.0
C10 C11 H11 120.2
C11 C12 C13 119.4(6)
C11 C12 H12 120.6
C13 C12 H12 119.9
C12 C13 C14 119.3(7)
C12 C13 H13 118.2
C14 C13 H13 122.4
C9 C14 C13 122.9(6)
C9 C14 H14 118.9
C13 C14 H14 118.2
N1 C15 C17 111.2(5)
N1 C15 C16 111.1(5)
C17 C15 C16 111.5(5)
N1 C15 H15 106.5
C17 C15 H15 107.0
C16 C15 H15 109.3
C15 C16 H16A 109.3
C15 C16 H16B 109.8
H16A C16 H16B 109.5
C15 C16 H16C 109.3
H16A C16 H16C 109.5
H16B C16 H16C 109.5
C15 C17 H17A 109.4
C15 C17 H17B 109.0
H17A C17 H17B 109.5
C15 C17 H17C 110.0
H17A C17 H17C 109.5
H17B C17 H17C 109.5
N2 C18 C19 113.0(6)
N2 C18 C20 113.3(7)
C19 C18 C20 114.8(7)
N2 C18 H18 102.8
C19 C18 H18 110.2
C20 C18 H18 101.4
C18 C19 H19A 110.1
C18 C19 H19B 108.2
H19A C19 H19B 109.5
C18 C19 H19C 110.1
H19A C19 H19C 109.5
H19B C19 H19C 109.5
C18 C20 H20A 110.1
C18 C20 H20B 109.8
H20A C20 H20B 109.5
C18 C20 H20C 108.5
H20A C20 H20C 109.5
H20B C20 H20C 109.5
B3 C21 B4 103.5(4)
B3 C21 C22 124.8(4)
B4 C21 C22 126.3(4)
B3 C21 Cd1 93.0(3)
B4 C21 Cd1 91.9(3)
C22 C21 Cd1 106.1(3)
C21 C22 H22A 109.9
C21 C22 H22B 108.7
H22A C22 H22B 109.5
C21 C22 H22C 109.8
H22A C22 H22C 109.5
H22B C22 H22C 109.5
C24 C23 C28 116.5(5)
C24 C23 B3 119.3(5)
C28 C23 B3 123.9(5)
C23 C24 C25 122.8(5)
C23 C24 H24 119.4
C25 C24 H24 117.8
C26 C25 C24 119.4(6)
C26 C25 H25 120.6
C24 C25 H25 120.0
C25 C26 C27 119.7(6)
C25 C26 H26 120.4
C27 C26 H26 119.9
C28 C27 C26 120.2(6)
C28 C27 H27 119.4
C26 C27 H27 120.3
C27 C28 C23 121.5(6)
C27 C28 H28 119.0
C23 C28 H28 119.5
C30 C29 C34 116.1(5)
C30 C29 B4 121.1(5)
C34 C29 B4 122.3(5)
C29 C30 C31 122.7(6)
C29 C30 H30 120.1
C31 C30 H30 117.2
C32 C31 C30 119.4(6)
C32 C31 H31 120.6
C30 C31 H31 120.0
C31 C32 C33 120.1(6)
C31 C32 H32 120.3
C33 C32 H32 119.6
C32 C33 C34 120.2(6)
C32 C33 H33 120.3
C34 C33 H33 119.5
C33 C34 C29 121.4(6)
C33 C34 H34 119.0
C29 C34 H34 119.6
N3 C35 C37 110.9(5)
N3 C35 C36 110.6(5)
C37 C35 C36 112.4(6)
N3 C35 H35 107.3
C37 C35 H35 105.1
C36 C35 H35 110.2
C35 C36 H36A 110.1
C35 C36 H36B 108.1
H36A C36 H36B 109.5
C35 C36 H36C 110.2
H36A C36 H36C 109.5
H36B C36 H36C 109.5
C35 C37 H37A 110.0
C35 C37 H37B 108.9
H37A C37 H37B 109.5
C35 C37 H37C 109.5
H37A C37 H37C 109.5
H37B C37 H37C 109.5
N4 C38 C40 113.2(5)
N4 C38 C39 114.5(5)
C40 C38 C39 113.4(5)
N4 C38 H38 103.0
C40 C38 H38 102.6
C39 C38 H38 108.7
C38 C39 H39A 109.9
C38 C39 H39B 109.8
H39A C39 H39B 109.5
C38 C39 H39C 108.7
H39A C39 H39C 109.5
H39B C39 H39C 109.5
C38 C40 H40A 110.3
C38 C40 H40B 108.6
H40A C40 H40B 109.5
C38 C40 H40C 109.5
H40A C40 H40C 109.5
H40B C40 H40C 109.5
N1 B1 C1 108.6(4)
N1 B1 C3 125.5(5)
C1 B1 C3 125.9(5)
N1 B1 Cd1 97.0(3)
C1 B1 Cd1 54.3(2)
C3 B1 Cd1 112.2(3)
N2 B2 C1 109.0(4)
N2 B2 C9 121.3(5)
C1 B2 C9 129.6(5)
N2 B2 Cd1 97.9(3)
C1 B2 Cd1 54.4(2)
C9 B2 Cd1 112.5(3)
N3 B3 C21 108.2(4)
N3 B3 C23 127.4(5)
C21 B3 C23 124.4(4)
N3 B3 Cd1 101.1(3)
C21 B3 Cd1 53.0(2)
C23 B3 Cd1 109.0(3)
N4 B4 C21 108.0(4)
N4 B4 C29 123.1(4)
C21 B4 C29 128.6(5)
N4 B4 Cd1 99.7(3)
C21 B4 Cd1 53.8(2)
C29 B4 Cd1 109.1(3)

loop_
_geom_bond_atom_site_label_1
_geom_bond_atom_site_label_2
_geom_bond_distance
Cd1 C1 2.201(5)
Cd1 C21 2.206(5)
Cd1 B2 2.706(6)
Cd1 B1 2.711(5)
Cd1 B4 2.734(5)
Cd1 B3 2.758(6)
N1 B1 1.423(7)
N1 N2 1.450(6)
N1 C15 1.488(6)
N2 B2 1.444(7)
N2 C18 1.475(8)
N3 B3 1.432(7)
N3 N4 1.445(6)
N3 C35 1.479(7)
N4 B4 1.429(7)
N4 C38 1.472(6)
C1 C2 1.517(7)
C1 B2 1.535(8)
C1 B1 1.555(7)
C2 H2A 0.9601
C2 H2B 0.9599
C2 H2C 0.9599
C3 C8 1.395(7)
C3 C4 1.395(8)
C3 B1 1.582(7)
C4 C5 1.388(8)
C4 H4 0.9600
C5 C6 1.375(10)
C5 H5 0.9600
C6 C7 1.379(11)
C6 H6 0.9601
C7 C8 1.399(9)
C7 H7 0.9601
C8 H8 0.9600
C9 C14 1.395(9)
C9 C10 1.398(7)
C9 B2 1.588(8)
C10 C11 1.393(7)
C10 H10 0.9600
C11 C12 1.365(9)
C11 H11 0.9600
C12 C13 1.388(10)
C12 H12 0.9600
C13 C14 1.395(9)
C13 H13 0.9600
C14 H14 0.9599
C15 C17 1.513(8)
C15 C16 1.518(8)
C15 H15 0.9600
C16 H16A 0.9600
C16 H16B 0.9599
C16 H16C 0.9600
C17 H17A 0.9599
C17 H17B 0.9600
C17 H17C 0.9600
C18 C19 1.518(11)
C18 C20 1.533(11)
C18 H18 0.9600
C19 H19A 0.9599
C19 H19B 0.9599
C19 H19C 0.9601
C20 H20A 0.9601
C20 H20B 0.9600
C20 H20C 0.9599
C21 B3 1.543(8)
C21 B4 1.542(7)
C21 C22 1.535(7)
C22 H22A 0.9600
C22 H22B 0.9600
C22 H22C 0.9599
C23 C24 1.380(8)
C23 C28 1.401(8)
C23 B3 1.575(8)
C24 C25 1.386(8)
C24 H24 0.9600
C25 C26 1.377(10)
C25 H25 0.9600
C26 C27 1.378(10)
C26 H26 0.9599
C27 C28 1.384(9)
C27 H27 0.9600
C28 H28 0.9601
C29 C30 1.395(8)
C29 C34 1.407(8)
C29 B4 1.570(7)
C30 C31 1.394(8)
C30 H30 0.9600
C31 C32 1.377(10)
C31 H31 0.9601
C32 C33 1.374(10)
C32 H32 0.9600
C33 C34 1.399(9)
C33 H33 0.9599
C34 H34 0.9600
C35 C37 1.504(9)
C35 C36 1.521(8)
C35 H35 0.9600
C36 H36A 0.9599
C36 H36B 0.9600
C36 H36C 0.9600
C37 H37A 0.9600
C37 H37B 0.9600
C37 H37C 0.9600
C38 C40 1.534(8)
C38 C39 1.534(8)
C38 H38 0.9600
C39 H39A 0.9599
C39 H39B 0.9599
C39 H39C 0.9600
C40 H40A 0.9599
C40 H40B 0.9600
C40 H40C 0.9600

loop_
_geom_torsion_atom_site_label_1
_geom_torsion_atom_site_label_2
_geom_torsion_atom_site_label_3
_geom_torsion_atom_site_label_4
_geom_torsion
B1 N1 N2 B2 -2.0(6)
C15 N1 N2 B2 -158.4(4)
B1 N1 N2 C18 -156.5(5)
C15 N1 N2 C18 47.1(7)
B3 N3 N4 B4 4.0(5)
C35 N3 N4 B4 157.5(4)
B3 N3 N4 C38 161.0(4)
C35 N3 N4 C38 -45.4(6)
C21 Cd1 C1 C2 -102(2)
B2 Cd1 C1 C2 131.5(5)
B1 Cd1 C1 C2 -125.7(5)
B4 Cd1 C1 C2 95.3(5)
B3 Cd1 C1 C2 -17.4(5)
C21 Cd1 C1 B2 127(2)
B1 Cd1 C1 B2 102.8(4)
B4 Cd1 C1 B2 -36.2(5)
B3 Cd1 C1 B2 -148.9(3)
C21 Cd1 C1 B1 24(2)
B2 Cd1 C1 B1 -102.8(4)
B4 Cd1 C1 B1 -139.0(4)
B3 Cd1 C1 B1 108.4(4)
C8 C3 C4 C5 -0.2(9)
B1 C3 C4 C5 -175.4(5)
C3 C4 C5 C6 -0.3(10)
C4 C5 C6 C7 0.0(10)
C5 C6 C7 C8 0.7(10)
C4 C3 C8 C7 0.9(8)
B1 C3 C8 C7 176.1(5)
C6 C7 C8 C3 -1.2(10)
C14 C9 C10 C11 -0.5(8)
B2 C9 C10 C11 -179.3(5)
C9 C10 C11 C12 0.8(9)
C10 C11 C12 C13 0.1(11)
C11 C12 C13 C14 -1.2(13)
C10 C9 C14 C13 -0.6(11)
B2 C9 C14 C13 178.2(7)
C12 C13 C14 C9 1.5(14)
B1 N1 C15 C17 -67.6(7)
N2 N1 C15 C17 83.9(6)
B1 N1 C15 C16 57.3(7)
N2 N1 C15 C16 -151.3(5)
B2 N2 C18 C19 -106.6(6)
N1 N2 C18 C19 43.4(7)
B2 N2 C18 C20 120.6(6)
N1 N2 C18 C20 -89.4(7)
C1 Cd1 C21 B3 91(2)
B2 Cd1 C21 B3 -147.9(3)
B1 Cd1 C21 B3 112.9(3)
B4 Cd1 C21 B3 -103.7(4)
C1 Cd1 C21 B4 -165(2)
B2 Cd1 C21 B4 -44.2(5)
B1 Cd1 C21 B4 -143.5(3)
B3 Cd1 C21 B4 103.7(4)
C1 Cd1 C21 C22 -36(2)
B2 Cd1 C21 C22 84.6(4)
B1 Cd1 C21 C22 -14.7(5)
B4 Cd1 C21 C22 128.8(5)
B3 Cd1 C21 C22 -127.6(5)
C28 C23 C24 C25 -0.1(9)
B3 C23 C24 C25 174.0(6)
C23 C24 C25 C26 -0.4(11)
C24 C25 C26 C27 0.7(11)
C25 C26 C27 C28 -0.6(11)
C26 C27 C28 C23 0.2(11)
C24 C23 C28 C27 0.2(10)
B3 C23 C28 C27 -173.6(6)
C34 C29 C30 C31 -0.9(8)
B4 C29 C30 C31 171.6(5)
C29 C30 C31 C32 1.0(9)
C30 C31 C32 C33 0.4(9)
C31 C32 C33 C34 -1.8(9)
C32 C33 C34 C29 1.9(9)
C30 C29 C34 C33 -0.5(8)
B4 C29 C34 C33 -173.0(5)
B3 N3 C35 C37 -56.8(7)
N4 N3 C35 C37 154.9(5)
B3 N3 C35 C36 68.7(7)
N4 N3 C35 C36 -79.6(6)
B4 N4 C38 C40 109.4(6)
N3 N4 C38 C40 -44.2(7)
B4 N4 C38 C39 -118.4(6)
N3 N4 C38 C39 87.9(6)
N2 N1 B1 C1 5.1(5)
C15 N1 B1 C1 157.9(5)
N2 N1 B1 C3 -176.6(5)
C15 N1 B1 C3 -23.8(8)
N2 N1 B1 Cd1 59.7(4)
C15 N1 B1 Cd1 -147.5(5)
C2 C1 B1 N1 -159.4(5)
B2 C1 B1 N1 -6.0(5)
Cd1 C1 B1 N1 85.3(4)
C2 C1 B1 C3 22.4(8)
B2 C1 B1 C3 175.7(5)
Cd1 C1 B1 C3 -93.0(5)
C2 C1 B1 Cd1 115.4(5)
B2 C1 B1 Cd1 -91.2(3)
C8 C3 B1 N1 106.4(6)
C4 C3 B1 N1 -78.6(7)
C8 C3 B1 C1 -75.5(7)
C4 C3 B1 C1 99.4(6)
C8 C3 B1 Cd1 -136.6(4)
C4 C3 B1 Cd1 38.3(6)
C1 Cd1 B1 N1 -107.9(5)
C21 Cd1 B1 N1 75.1(4)
B2 Cd1 B1 N1 -64.0(3)
B4 Cd1 B1 N1 12.3(6)
B3 Cd1 B1 N1 130.4(3)
C21 Cd1 B1 C1 -177.0(3)
B2 Cd1 B1 C1 43.9(3)
B4 Cd1 B1 C1 120.2(5)
B3 Cd1 B1 C1 -121.8(3)
C1 Cd1 B1 C3 119.2(5)
C21 Cd1 B1 C3 -57.8(5)
B2 Cd1 B1 C3 163.0(4)
B4 Cd1 B1 C3 -120.6(5)
B3 Cd1 B1 C3 -2.6(5)
N1 N2 B2 C1 -2.0(6)
C18 N2 B2 C1 150.4(6)
N1 N2 B2 C9 -179.5(4)
C18 N2 B2 C9 -27.1(8)
N1 N2 B2 Cd1 -57.1(4)
C18 N2 B2 Cd1 95.4(6)
C2 C1 B2 N2 156.3(5)
B1 C1 B2 N2 4.8(5)
Cd1 C1 B2 N2 -86.2(4)
C2 C1 B2 C9 -26.5(8)
B1 C1 B2 C9 -178.0(5)
Cd1 C1 B2 C9 91.0(5)
C2 C1 B2 Cd1 -117.5(5)
B1 C1 B2 Cd1 91.0(3)
C14 C9 B2 N2 -29.7(9)
C10 C9 B2 N2 149.1(5)
C14 C9 B2 C1 153.4(6)
C10 C9 B2 C1 -27.8(8)
C14 C9 B2 Cd1 -144.9(6)
C10 C9 B2 Cd1 33.8(6)
C1 Cd1 B2 N2 107.7(4)
C21 Cd1 B2 N2 -65.2(5)
B1 Cd1 B2 N2 63.2(3)
B4 Cd1 B2 N2 -92.0(3)
B3 Cd1 B2 N2 -148.1(5)
C21 Cd1 B2 C1 -172.9(3)
B1 Cd1 B2 C1 -44.5(3)
B4 Cd1 B2 C1 160.3(3)
B3 Cd1 B2 C1 104.3(6)
C1 Cd1 B2 C9 -123.5(5)
C21 Cd1 B2 C9 63.5(5)
B1 Cd1 B2 C9 -168.0(5)
B4 Cd1 B2 C9 36.8(4)
B3 Cd1 B2 C9 -19.3(8)
N4 N3 B3 C21 -0.8(5)
C35 N3 B3 C21 -150.9(5)
N4 N3 B3 C23 178.3(5)
C35 N3 B3 C23 28.2(8)
N4 N3 B3 Cd1 53.7(4)
C35 N3 B3 Cd1 -96.3(5)
B4 C21 B3 N3 -2.3(5)
C22 C21 B3 N3 -157.6(5)
Cd1 C21 B3 N3 90.4(4)
B4 C21 B3 C23 178.6(5)
C22 C21 B3 C23 23.3(8)
Cd1 C21 B3 C23 -88.7(5)
B4 C21 B3 Cd1 -92.7(3)
C22 C21 B3 Cd1 112.0(5)
C24 C23 B3 N3 91.3(7)
C28 C23 B3 N3 -95.1(7)
C24 C23 B3 C21 -89.8(7)
C28 C23 B3 C21 83.8(7)
C24 C23 B3 Cd1 -147.4(4)
C28 C23 B3 Cd1 26.2(7)
C1 Cd1 B3 N3 83.8(4)
C21 Cd1 B3 N3 -104.5(5)
B2 Cd1 B3 N3 5.5(8)
B1 Cd1 B3 N3 144.1(3)
B4 Cd1 B3 N3 -60.7(3)
C1 Cd1 B3 C21 -171.7(3)
B2 Cd1 B3 C21 110.0(6)
B1 Cd1 B3 C21 -111.4(3)
B4 Cd1 B3 C21 43.8(3)
C1 Cd1 B3 C23 -52.4(5)
C21 Cd1 B3 C23 119.3(5)
B2 Cd1 B3 C23 -130.7(6)
B1 Cd1 B3 C23 7.9(5)
B4 Cd1 B3 C23 163.1(4)
N3 N4 B4 C21 -5.4(5)
C38 N4 B4 C21 -161.4(4)
N3 N4 B4 C29 179.1(4)
C38 N4 B4 C29 23.1(7)
N3 N4 B4 Cd1 -60.3(4)
C38 N4 B4 Cd1 143.7(4)
B3 C21 B4 N4 4.7(5)
C22 C21 B4 N4 159.5(5)
Cd1 C21 B4 N4 -88.9(4)
B3 C21 B4 C29 179.8(5)
C22 C21 B4 C29 -25.4(8)
Cd1 C21 B4 C29 86.3(5)
B3 C21 B4 Cd1 93.6(3)
C22 C21 B4 Cd1 -111.6(5)
C30 C29 B4 N4 57.0(7)
C34 C29 B4 N4 -131.0(5)
C30 C29 B4 C21 -117.5(6)
C34 C29 B4 C21 54.5(7)
C30 C29 B4 Cd1 -59.1(5)
C34 C29 B4 Cd1 112.9(5)
C1 Cd1 B4 N4 -77.1(5)
C21 Cd1 B4 N4 105.3(4)
B2 Cd1 B4 N4 -99.6(3)
B1 Cd1 B4 N4 -162.2(4)
B3 Cd1 B4 N4 62.1(3)
C1 Cd1 B4 C21 177.6(3)
B2 Cd1 B4 C21 155.0(3)
B1 Cd1 B4 C21 92.4(5)
B3 Cd1 B4 C21 -43.3(3)
C1 Cd1 B4 C29 53.2(5)
C21 Cd1 B4 C29 -124.4(5)
B2 Cd1 B4 C29 30.6(4)
B1 Cd1 B4 C29 -32.0(6)
B3 Cd1 B4 C29 -167.7(4)

loop_
_cod_related_entry_id
_cod_related_entry_database
_cod_related_entry_code
1 ChemSpider 30659794
